data_7228823
loop_
_publ_author_name
'Bhat, Gulzar A.'
'Kalita, Alok Ch'
'Murugavel, Ramaswamy'

_publ_section_title
;
 Intriguing Structural Chemistry of Neutral and Anionic Layered
 Monoalkylphosphates: Single-Source Precursors for High-Yield Ceramic
 Phosphates
;
_journal_name_full CrystEngComm
_journal_paper_doi 10.1039/C7CE01066D
_journal_year 2017
_chemical_formula_sum 'C8 H20 N O4 P'
_chemical_formula_weight 225.22
_space_group_crystal_system monoclinic
_space_group_IT_number 15
_space_group_name_Hall '-C 2yc'
_space_group_name_H-M_alt 'C 1 2/c 1'
_symmetry_space_group_name_Hall '-C 2yc'
_symmetry_space_group_name_H-M 'C 1 2/c 1'
_atom_sites_solution_hydrogens geom
_audit_creation_method SHELXL-2014/7
_audit_update_record
;
2017-03-06 deposited with the CCDC.
2017-08-01 downloaded from the CCDC.
;
_cell_angle_alpha 90
_cell_angle_beta 96.199(4)
_cell_angle_gamma 90
_cell_formula_units_Z 8
_cell_length_a 22.8176(10)
_cell_length_b 5.9912(3)
_cell_length_c 18.3149(7)
_cell_measurement_reflns_used 5071
_cell_measurement_temperature 150(2)
_cell_measurement_theta_max 30.6460
_cell_measurement_theta_min 2.6590
_cell_volume 2489.10(19)
_computing_cell_refinement 'CrystalClear-SM Expert 2.0 r3'
_computing_data_collection 'CrystalClear-SM Expert 2.0 r3 (Rigaku, 2009)'
_computing_data_reduction 'CrysAlisPro 1.171.38.41 (Rigaku OD, 2015)'
_computing_structure_refinement 'SHELXL-2014/7 (Sheldrick, 2014)'
_computing_structure_solution 'SHELXS97 (Sheldrick, 2008)'
_diffrn_ambient_temperature 150(2)
_diffrn_measured_fraction_theta_full 0.999
_diffrn_measured_fraction_theta_max 0.999
_diffrn_measurement_device_type 'Rigaku Saturn724'
_diffrn_measurement_method \w
_diffrn_radiation_type MoK\a
_diffrn_radiation_wavelength 0.71073
_diffrn_reflns_av_R_equivalents 0.0333
_diffrn_reflns_av_unetI/netI 0.0290
_diffrn_reflns_Laue_measured_fraction_full 0.999
_diffrn_reflns_Laue_measured_fraction_max 0.999
_diffrn_reflns_limit_h_max 26
_diffrn_reflns_limit_h_min -25
_diffrn_reflns_limit_k_max 6
_diffrn_reflns_limit_k_min -7
_diffrn_reflns_limit_l_max 16
_diffrn_reflns_limit_l_min -21
_diffrn_reflns_number 8941
_diffrn_reflns_point_group_measured_fraction_full 0.999
_diffrn_reflns_point_group_measured_fraction_max 0.999
_diffrn_reflns_theta_full 25.000
_diffrn_reflns_theta_max 25.000
_diffrn_reflns_theta_min 2.713
_exptl_absorpt_coefficient_mu 0.213
_exptl_absorpt_correction_T_max 1.00000
_exptl_absorpt_correction_T_min 0.62804
_exptl_absorpt_correction_type multi-scan
_exptl_absorpt_process_details 'REQAB (Rigaku, 1998)'
_exptl_crystal_colour colorless
_exptl_crystal_density_diffrn 1.202
_exptl_crystal_description needles
_exptl_crystal_F_000 976
_exptl_crystal_size_max 0.170
_exptl_crystal_size_mid 0.100
_exptl_crystal_size_min 0.040
_refine_diff_density_max 0.373
_refine_diff_density_min -0.316
_refine_diff_density_rms 0.050
_refine_ls_extinction_method none
_refine_ls_goodness_of_fit_ref 1.050
_refine_ls_hydrogen_treatment constr
_refine_ls_matrix_type full
_refine_ls_number_parameters 130
_refine_ls_number_reflns 2187
_refine_ls_number_restraints 0
_refine_ls_restrained_S_all 1.050
_refine_ls_R_factor_all 0.0574
_refine_ls_R_factor_gt 0.0464
_refine_ls_shift/su_max 0.001
_refine_ls_shift/su_mean 0.000
_refine_ls_structure_factor_coef Fsqd
_refine_ls_weighting_details 'w=1/[\s^2^(Fo^2^)+(0.0534P)^2^+3.8950P] where P=(Fo^2^+2Fc^2^)/3'
_refine_ls_weighting_scheme calc
_refine_ls_wR_factor_gt 0.1150
_refine_ls_wR_factor_ref 0.1248
_reflns_Friedel_coverage 0.000
_reflns_number_gt 1815
_reflns_number_total 2187
_reflns_threshold_expression 'I > 2\s(I)'
_cod_data_source_file c7ce01066d2.cif
_cod_data_source_block 2
_cod_original_cell_volume 2489.09(19)
_cod_database_code 7228823
_shelx_shelxl_version_number 2014/7
_shelx_space_group_comment
;
The symmetry employed for this shelxl refinement is uniquely defined
by the following loop, which should always be used as a source of
symmetry information in preference to the above space-group names.
They are only intended as comments.
;
_shelx_estimated_absorpt_t_min 0.965
_shelx_estimated_absorpt_t_max 0.992

loop_
_space_group_symop_operation_xyz
'x, y, z'
'-x, y, -z+1/2'
'x+1/2, y+1/2, z'
'-x+1/2, y+1/2, -z+1/2'
'-x, -y, -z'
'x, -y, z-1/2'
'-x+1/2, -y+1/2, -z'
'x+1/2, -y+1/2, z-1/2'

loop_
_atom_site_label
_atom_site_type_symbol
_atom_site_fract_x
_atom_site_fract_y
_atom_site_fract_z
_atom_site_U_iso_or_equiv
_atom_site_adp_type
_atom_site_occupancy
_atom_site_site_symmetry_order
_atom_site_calc_flag
_atom_site_refinement_flags_posn
_atom_site_refinement_flags_adp
C1 C 0.90064(13) 1.1415(5) 0.64038(18) 0.0604(8) Uani 1 1 d . .
H1D H 0.9131 1.2627 0.6096 0.091 Uiso 1 1 calc R U
H1E H 0.9345 1.0456 0.6560 0.091 Uiso 1 1 calc R U
H1F H 0.8850 1.2046 0.6837 0.091 Uiso 1 1 calc R U
C2 C 0.85377(12) 1.0068(5) 0.59740(15) 0.0458(7) Uani 1 1 d . .
H2A H 0.8202 1.1040 0.5795 0.055 Uiso 1 1 calc R U
H2B H 0.8696 0.9387 0.5543 0.055 Uiso 1 1 calc R U
C3 C 0.63782(10) 0.2237(4) 0.66694(12) 0.0337(6) Uani 1 1 d . .
H3A H 0.6300 0.3414 0.7034 0.040 Uiso 1 1 calc R U
C4 C 0.59922(14) 0.0281(6) 0.6779(2) 0.0823(12) Uani 1 1 d . .
H4A H 0.6065 -0.0240 0.7294 0.099 Uiso 1 1 calc R U
H4B H 0.6088 -0.0956 0.6454 0.099 Uiso 1 1 calc R U
C5 C 0.53366(15) 0.0923(8) 0.6605(3) 0.0994(15) Uani 1 1 d . .
H5A H 0.5088 -0.0413 0.6652 0.119 Uiso 1 1 calc R U
H5B H 0.5231 0.2047 0.6965 0.119 Uiso 1 1 calc R U
C6 C 0.52156(14) 0.1851(7) 0.5846(2) 0.0783(12) Uani 1 1 d . .
H6A H 0.4796 0.2299 0.5756 0.094 Uiso 1 1 calc R U
H6B H 0.5289 0.0686 0.5483 0.094 Uiso 1 1 calc R U
C7 C 0.56031(13) 0.3843(7) 0.57482(19) 0.0744(11) Uani 1 1 d . .
H7A H 0.5507 0.5052 0.6084 0.089 Uiso 1 1 calc R U
H7B H 0.5526 0.4401 0.5238 0.089 Uiso 1 1 calc R U
C8 C 0.62605(12) 0.3218(6) 0.59112(16) 0.0564(8) Uani 1 1 d . .
H8A H 0.6368 0.2122 0.5544 0.068 Uiso 1 1 calc R U
H8B H 0.6507 0.4566 0.5874 0.068 Uiso 1 1 calc R U
N1 N 0.70096(8) 0.1557(3) 0.68129(9) 0.0271(4) Uani 1 1 d . .
H1A H 0.7087 0.0460 0.6493 0.032 Uiso 1 1 calc R U
H1B H 0.7083 0.1043 0.7281 0.032 Uiso 1 1 calc R U
H1C H 0.7245 0.2755 0.6752 0.032 Uiso 1 1 calc R U
O1 O 0.83419(7) 0.8336(3) 0.64440(8) 0.0338(4) Uani 1 1 d . .
O2 O 0.77375(7) 0.5169(3) 0.67352(8) 0.0343(4) Uani 1 1 d . .
O3 O 0.80490(8) 0.5444(3) 0.54656(8) 0.0398(5) Uani 1 1 d . .
H3 H 0.7900 0.5992 0.5066 0.060 Uiso 1 1 calc R U
O4 O 0.72909(6) 0.8158(3) 0.58427(7) 0.0295(4) Uani 1 1 d . .
P1 P 0.78168(3) 0.67418(10) 0.61192(3) 0.0261(2) Uani 1 1 d . .

loop_
_atom_site_aniso_label
_atom_site_aniso_U_11
_atom_site_aniso_U_22
_atom_site_aniso_U_33
_atom_site_aniso_U_23
_atom_site_aniso_U_13
_atom_site_aniso_U_12
C1 0.0544(18) 0.0530(19) 0.073(2) 0.0010(16) 0.0054(15) -0.0176(15)
C2 0.0446(14) 0.0420(16) 0.0505(16) 0.0140(13) 0.0043(12) -0.0059(12)
C3 0.0343(12) 0.0384(14) 0.0278(12) -0.0034(10) 0.0010(9) 0.0018(11)
C4 0.0503(19) 0.070(2) 0.123(3) 0.044(2) -0.0114(19) -0.0199(17)
C5 0.0440(19) 0.103(3) 0.147(4) 0.044(3) -0.007(2) -0.028(2)
C6 0.0407(17) 0.108(3) 0.081(3) -0.028(2) -0.0174(16) 0.0063(19)
C7 0.0415(17) 0.111(3) 0.069(2) 0.033(2) -0.0014(14) 0.0194(19)
C8 0.0386(15) 0.081(2) 0.0485(17) 0.0251(15) 0.0010(12) 0.0126(15)
N1 0.0371(10) 0.0245(10) 0.0185(9) -0.0006(7) -0.0016(7) 0.0003(8)
O1 0.0403(9) 0.0317(9) 0.0278(8) 0.0063(7) -0.0041(7) -0.0039(7)
O2 0.0508(10) 0.0294(9) 0.0214(8) 0.0031(7) -0.0021(7) -0.0057(8)
O3 0.0609(11) 0.0371(10) 0.0203(8) 0.0010(7) -0.0010(7) 0.0220(9)
O4 0.0365(9) 0.0328(9) 0.0187(8) -0.0011(6) 0.0009(6) 0.0058(7)
P1 0.0377(4) 0.0237(3) 0.0160(3) 0.0003(2) -0.0005(2) 0.0023(2)

loop_
_atom_type_symbol
_atom_type_description
_atom_type_scat_dispersion_real
_atom_type_scat_dispersion_imag
_atom_type_scat_source
C C 0.0033 0.0016 'International Tables Vol C Tables 4.2.6.8 and 6.1.1.4'
H H 0.0000 0.0000 'International Tables Vol C Tables 4.2.6.8 and 6.1.1.4'
N N 0.0061 0.0033 'International Tables Vol C Tables 4.2.6.8 and 6.1.1.4'
O O 0.0106 0.0060 'International Tables Vol C Tables 4.2.6.8 and 6.1.1.4'
P P 0.1023 0.0942 'International Tables Vol C Tables 4.2.6.8 and 6.1.1.4'

loop_
_geom_angle_atom_site_label_1
_geom_angle_atom_site_label_2
_geom_angle_atom_site_label_3
_geom_angle
C2 C1 H1D 109.5
C2 C1 H1E 109.5
H1D C1 H1E 109.5
C2 C1 H1F 109.5
H1D C1 H1F 109.5
H1E C1 H1F 109.5
O1 C2 C1 108.8(2)
O1 C2 H2A 109.9
C1 C2 H2A 109.9
O1 C2 H2B 109.9
C1 C2 H2B 109.9
H2A C2 H2B 108.3
C4 C3 N1 109.6(2)
C4 C3 C8 112.4(2)
N1 C3 C8 109.97(19)
C4 C3 H3A 108.3
N1 C3 H3A 108.3
C8 C3 H3A 108.3
C3 C4 C5 110.5(3)
C3 C4 H4A 109.6
C5 C4 H4A 109.6
C3 C4 H4B 109.6
C5 C4 H4B 109.6
H4A C4 H4B 108.1
C6 C5 C4 111.2(3)
C6 C5 H5A 109.4
C4 C5 H5A 109.4
C6 C5 H5B 109.4
C4 C5 H5B 109.4
H5A C5 H5B 108.0
C5 C6 C7 110.7(3)
C5 C6 H6A 109.5
C7 C6 H6A 109.5
C5 C6 H6B 109.5
C7 C6 H6B 109.5
H6A C6 H6B 108.1
C6 C7 C8 110.8(3)
C6 C7 H7A 109.5
C8 C7 H7A 109.5
C6 C7 H7B 109.5
C8 C7 H7B 109.5
H7A C7 H7B 108.1
C3 C8 C7 110.2(2)
C3 C8 H8A 109.6
C7 C8 H8A 109.6
C3 C8 H8B 109.6
C7 C8 H8B 109.6
H8A C8 H8B 108.1
C3 N1 H1A 109.5
C3 N1 H1B 109.5
H1A N1 H1B 109.5
C3 N1 H1C 109.5
H1A N1 H1C 109.5
H1B N1 H1C 109.5
C2 O1 P1 118.31(15)
P1 O3 H3 109.5
O2 P1 O4 116.74(9)
O2 P1 O3 110.01(9)
O4 P1 O3 110.14(8)
O2 P1 O1 104.06(8)
O4 P1 O1 109.01(9)
O3 P1 O1 106.23(10)

loop_
_geom_bond_atom_site_label_1
_geom_bond_atom_site_label_2
_geom_bond_distance
C1 C2 1.494(4)
C1 H1D 0.9800
C1 H1E 0.9800
C1 H1F 0.9800
C2 O1 1.449(3)
C2 H2A 0.9900
C2 H2B 0.9900
C3 C4 1.492(4)
C3 N1 1.493(3)
C3 C8 1.505(3)
C3 H3A 1.0000
C4 C5 1.544(5)
C4 H4A 0.9900
C4 H4B 0.9900
C5 C6 1.495(5)
C5 H5A 0.9900
C5 H5B 0.9900
C6 C7 1.507(5)
C6 H6A 0.9900
C6 H6B 0.9900
C7 C8 1.543(4)
C7 H7A 0.9900
C7 H7B 0.9900
C8 H8A 0.9900
C8 H8B 0.9900
N1 H1A 0.9100
N1 H1B 0.9100
N1 H1C 0.9100
O1 P1 1.5963(16)
O2 P1 1.4960(15)
O3 P1 1.5668(16)
O3 H3 0.8400
O4 P1 1.5115(15)

loop_
_geom_hbond_atom_site_label_D
_geom_hbond_atom_site_label_H
_geom_hbond_atom_site_label_A
_geom_hbond_distance_DH
_geom_hbond_distance_HA
_geom_hbond_distance_DA
_geom_hbond_angle_DHA
_geom_hbond_site_symmetry_A
N1 H1A O4 0.91 1.91 2.822(2) 177.0 1_545
N1 H1B O2 0.91 1.88 2.786(2) 175.9 4_646
N1 H1C O2 0.91 1.83 2.741(2) 173.9 .
O3 H3 O4 0.84 1.75 2.577(2) 168.0 7_666

loop_
_geom_torsion_atom_site_label_1
_geom_torsion_atom_site_label_2
_geom_torsion_atom_site_label_3
_geom_torsion_atom_site_label_4
_geom_torsion
N1 C3 C4 C5 -177.9(3)
C8 C3 C4 C5 -55.3(4)
C3 C4 C5 C6 55.8(5)
C4 C5 C6 C7 -57.1(5)
C5 C6 C7 C8 57.2(4)
C4 C3 C8 C7 55.5(4)
N1 C3 C8 C7 177.9(3)
C6 C7 C8 C3 -55.8(4)
C1 C2 O1 P1 177.02(18)
C2 O1 P1 O2 179.21(17)
C2 O1 P1 O4 -55.57(19)
C2 O1 P1 O3 63.09(19)
